data_4117160
loop_
_publ_author_name
'Masami Sakamoto'
'Masaki Takahashi'
'Shin Moriizumi'
'Kentaro Yamaguchi'
'Tsutomu Fujita'
'Shoji Watanabe'

_publ_section_title
;
 Solid State Photochemistry: Absolute Asymmetric Photocyclization of an
 Achiral S-Arylo-Benzoylbenzothioate to an Optically Active Phthalide
 Involving a Novel Phenyl Migration
;
_journal_name_full 'Journal of the American Chemical Society'
_journal_page_first 8138
_journal_page_last 8139
_journal_paper_doi 10.1021/ja960823h
_journal_volume 118
_journal_year 1996
_chemical_formula_sum 'C21 H16 O2 S'
_space_group_IT_number 19
_symmetry_cell_setting orthorhombic
_symmetry_Int_Tables_number 19
_symmetry_space_group_name_Hall 'P 2ac 2ab'
_symmetry_space_group_name_H-M 'P 21 21 21'
_audit_creation_date 'Mon Sep  4 12:48:25 1995'
_audit_creation_method 'from TEXRAY.INF file'
_cell_angle_alpha 90
_cell_angle_beta 90
_cell_angle_gamma 90
_cell_formula_units_Z 4.00
_cell_length_a 9.905(1)
_cell_length_b 20.819(3)
_cell_length_c 8.337(4)
_cell_measurement_reflns_used 20
_cell_measurement_temperature 23.0
_cell_measurement_theta_max 50.87
_cell_measurement_theta_min 48.95
_cell_volume 1719.2(9)
_computing_cell_refinement 'MSC/AFC Diffractometer Control'
_computing_data_collection 'MSC/AFC Diffractometer Control'
_computing_data_reduction 'teXsan: PROCESS (MSC)'
_computing_publication_material 'teXsan: FINISH (MSC)'
_computing_structure_refinement 'teXsan: LS (MSC)'
_computing_structure_solution SHELXS86
_diffrn_ambient_temperature 23.0
_diffrn_measurement_device AFC5S
_diffrn_measurement_method 'omega/2-theta scans'
_diffrn_orient_matrix_UB_11 -0.00072
_diffrn_orient_matrix_UB_12 -0.04790
_diffrn_orient_matrix_UB_13 0.00869
_diffrn_orient_matrix_UB_21 -0.10085
_diffrn_orient_matrix_UB_22 0.00018
_diffrn_orient_matrix_UB_23 -0.00555
_diffrn_orient_matrix_UB_31 0.00464
_diffrn_orient_matrix_UB_32 -0.00350
_diffrn_orient_matrix_UB_33 -0.11950
_diffrn_radiation_monochromator graphite
_diffrn_radiation_source 'X-ray tube'
_diffrn_radiation_type CuKalpha
_diffrn_radiation_wavelength 1.5418
_diffrn_reflns_av_R_equivalents 0.00
_diffrn_reflns_limit_h_max 11
_diffrn_reflns_limit_h_min 0
_diffrn_reflns_limit_k_max 17
_diffrn_reflns_limit_k_min 0
_diffrn_reflns_limit_l_max 0
_diffrn_reflns_limit_l_min 0
_diffrn_reflns_number 1524
_diffrn_reflns_theta_max 60.0717
_diffrn_standards_decay_% -1.84
_diffrn_standards_interval_count 150
_diffrn_standards_number 3
_exptl_absorpt_coefficient_mu_cm 17.390
_exptl_absorpt_correction_T_max 1.230
_exptl_absorpt_correction_T_min 0.678
_exptl_absorpt_correction_type refdelf
_exptl_absorpt_process_details Walker&Stuart_DIFABS
_exptl_crystal_colour colorless
_exptl_crystal_density_diffrn 1.284
_exptl_crystal_description prismatic
_exptl_crystal_F_000 696.00
_exptl_crystal_size_max 0.500
_exptl_crystal_size_min 0.080
_refine_diff_density_max -0.18950
_refine_diff_density_min 0.27920
_refine_ls_extinction_coef 0.00000
_refine_ls_extinction_method Zachariasen_type_2_gaussian_isotropic
_refine_ls_goodness_of_fit_obs 2.460
_refine_ls_matrix_type full
_refine_ls_number_parameters 281
_refine_ls_number_reflns 990
_refine_ls_number_restraints 0
_refine_ls_R_factor_obs 0.0540
_refine_ls_shift/esd_max 2.8030
_refine_ls_structure_factor_coef F
_refine_ls_weighting_scheme sigma
_refine_ls_wR_factor_obs 0.0540
_cod_data_source_file ja960823h_1.cif
_cod_data_source_block Kentax_Sakamoto_S-TOL-BZ
_cod_original_cell_volume 1719.3(9)
_cod_original_sg_symbol_H-M 'P 21 21 21 '
_cod_database_code 4117160

loop_
_symmetry_equiv_pos_as_xyz
'   +x,   +y,   +z'
'1/2-x,   -y,1/2+z'
'1/2+x,1/2-y,   -z'
'   -x,1/2+y,1/2-z'

loop_
_atom_site_aniso_label
_atom_site_aniso_U_11
_atom_site_aniso_U_22
_atom_site_aniso_U_33
_atom_site_aniso_U_12
_atom_site_aniso_U_13
_atom_site_aniso_U_23
S1 0.068(2) 0.072(2) 0.074(2) -0.015(2) -0.023(2) 0.016(2)
O1 0.107(6) 0.064(4) 0.061(5) 0.014(5) -0.001(5) -0.009(4)
O2 0.083(5) 0.072(5) 0.077(5) -0.031(4) -0.019(4) 0.021(4)
C1 0.049(6) 0.055(6) 0.045(6) -0.004(5) 0.011(6) -0.012(5)
C2 0.055(6) 0.055(6) 0.040(5) -0.007(6) 0.005(5) -0.004(5)
C3 0.050(6) 0.067(7) 0.061(7) -0.009(6) -0.007(6) 0.002(6)
C4 0.068(8) 0.047(7) 0.081(8) -0.011(6) -0.005(7) -0.003(6)
C5 0.09(1) 0.051(6) 0.078(9) 0.000(7) 0.018(8) 0.003(7)
C6 0.052(6) 0.047(6) 0.064(7) -0.003(5) 0.018(6) -0.002(6)
C7 0.032(5) 0.057(6) 0.064(6) 0.003(5) -0.002(5) 0.002(6)
C8 0.048(6) 0.049(5) 0.063(6) 0.003(5) -0.003(6) -0.009(6)
C9 0.050(7) 0.061(6) 0.068(7) -0.001(6) -0.022(6) -0.007(6)
C10 0.053(6) 0.084(8) 0.066(8) 0.006(7) -0.011(6) -0.004(7)
C11 0.079(9) 0.068(8) 0.077(8) -0.019(7) 0.004(8) -0.008(7)
C12 0.10(1) 0.063(7) 0.085(9) 0.005(8) 0.002(9) 0.005(7)
C13 0.064(8) 0.075(8) 0.09(1) -0.003(7) -0.003(7) 0.003(7)
C14 0.074(9) 0.09(1) 0.14(1) 0.002(8) -0.01(1) -0.04(1)
C15 0.040(6) 0.053(6) 0.066(7) 0.002(5) 0.005(6) -0.009(6)
C16 0.048(6) 0.041(5) 0.053(6) -0.001(4) -0.003(6) 0.012(5)
C17 0.065(7) 0.049(6) 0.072(8) -0.015(5) -0.019(7) 0.011(6)
C18 0.11(1) 0.060(7) 0.10(1) -0.019(7) -0.04(1) 0.017(8)
C19 0.12(1) 0.11(1) 0.069(9) -0.05(1) -0.01(1) 0.025(9)
C20 0.09(1) 0.081(9) 0.074(10) -0.022(9) 0.012(8) 0.015(7)
C21 0.057(7) 0.065(7) 0.057(8) 0.002(6) 0.001(6) 0.005(6)

loop_
_atom_site_label
_atom_site_fract_x
_atom_site_fract_y
_atom_site_fract_z
_atom_site_U_iso_or_equiv
_atom_site_thermal_displace_type
S1 0.3488(3) 0.1851(1) 0.0652(3) 0.0714 Uij
O1 0.7280(8) 0.1107(3) 0.2713(8) 0.0777 Uij
O2 0.4269(7) 0.1322(3) 0.3344(9) 0.0773 Uij
C1 0.5412(9) 0.2285(4) 0.272(1) 0.0498 Uij
C2 0.6634(10) 0.2131(4) 0.355(1) 0.0500 Uij
C3 0.752(1) 0.2624(5) 0.390(1) 0.0595 Uij
C4 0.725(1) 0.3254(5) 0.355(1) 0.0657 Uij
C5 0.606(1) 0.3386(5) 0.274(2) 0.0734 Uij
C6 0.5140(10) 0.2931(4) 0.237(1) 0.0543 Uij
C7 0.4418(8) 0.1763(4) 0.244(1) 0.0510 Uij
C8 0.2537(9) 0.1141(4) 0.067(1) 0.0535 Uij
C9 0.1253(10) 0.1128(5) 0.139(1) 0.0597 Uij
C10 0.052(1) 0.0559(6) 0.128(1) 0.0675 Uij
C11 0.099(1) 0.0023(5) 0.051(2) 0.0746 Uij
C12 0.223(2) 0.0041(6) -0.019(2) 0.0821 Uij
C13 0.302(1) 0.0613(6) -0.004(2) 0.0763 Uij
C14 0.066(1) 0.1695(6) 0.222(2) 0.0996 Uij
C15 0.7030(10) 0.1462(4) 0.386(1) 0.0532 Uij
C16 0.7212(9) 0.1230(4) 0.551(1) 0.0470 Uij
C17 0.799(1) 0.0711(4) 0.578(1) 0.0619 Uij
C18 0.816(1) 0.0485(6) 0.738(2) 0.0906 Uij
C19 0.749(2) 0.0824(8) 0.859(2) 0.0972 Uij
C20 0.675(1) 0.1329(6) 0.831(2) 0.0830 Uij
C21 0.660(1) 0.1539(5) 0.680(1) 0.0597 Uij
H1 0.836(7) 0.252(3) 0.440(9) 0.05(2) Uij
H2 0.785(8) 0.359(4) 0.39(1) 0.07(2) Uij
H3 0.589(9) 0.382(4) 0.24(1) 0.05(2) Uij
H4 0.431(8) 0.305(3) 0.187(9) 0.06(2) Uij
H5 -0.035(9) 0.054(4) 0.18(1) 0.09(2) Uij
H6 0.046(9) -0.036(5) 0.05(1) 0.10(2) Uij
H7 0.26(1) -0.032(5) -0.08(1) 0.10(2) Uij
H8 0.391(9) 0.062(4) -0.05(1) 0.08(2) Uij
H12 0.843(9) 0.050(4) 0.49(1) 0.08(2) Uij
H13 0.87(1) 0.012(5) 0.76(1) 0.13(2) Uij
H14 0.76(1) 0.068(5) 0.97(1) 0.10(2) Uij
H15 0.632(10) 0.155(4) 0.92(1) 0.09(2) Uij
H16 0.605(8) 0.191(4) 0.660(9) 0.09(2) Uij
H17 0.128(8) 0.204(4) 0.218(9) 0.12(2) Uij
H18 -0.015(8) 0.182(4) 0.170(9) 0.12(2) Uij
H19 0.048(8) 0.159(4) 0.330(9) 0.07(2) Uij

loop_
_atom_type_symbol
_atom_type_oxidation_number
_atom_type_number_in_cell
_atom_type_scat_dispersion_real
_atom_type_scat_dispersion_imag
_atom_type_scat_source
C 0 84 0.018 0.009 'International Tables'
H 0 64 0.000 0.000 'International Tables'
O 0 8 0.049 0.032 'International Tables'
S 0 4 0.333 0.557 'International Tables'

loop_
_geom_angle_atom_site_label_1
_geom_angle_atom_site_label_2
_geom_angle_atom_site_label_3
_geom_angle
_geom_angle_publ_flag
C7 S1 C8 100.7(5) yes
C2 C1 C6 118.6(9) yes
C2 C1 C7 118.3(8) yes
C6 C1 C7 122.7(9) yes
C1 C2 C3 118.3(9) yes
C1 C2 C15 121.4(8) yes
C3 C2 C15 119.8(10) yes
C2 C3 C4 122(1) yes
C3 C4 C5 117(1) yes
C4 C5 C6 123(1) yes
C1 C6 C5 119(1) yes
S1 C7 O2 123.2(8) yes
S1 C7 C1 113.9(8) yes
O2 C7 C1 122.9(9) yes
S1 C8 C9 120.4(8) yes
S1 C8 C13 119.9(9) yes
C9 C8 C13 119.7(10) yes
C8 C9 C10 117.4(10) yes
C8 C9 C14 122(1) yes
C10 C9 C14 119(1) yes
C9 C10 C11 122(1) yes
C10 C11 C12 119(1) yes
C11 C12 C13 118(1) yes
C8 C13 C12 122(1) yes
O1 C15 C2 119.4(10) yes
O1 C15 C16 120.2(9) yes
C2 C15 C16 120.2(9) yes
C15 C16 C17 119(1) yes
C15 C16 C21 121.1(9) yes
C17 C16 C21 119(1) yes
C16 C17 C18 119(1) yes
C17 C18 C19 116(1) yes
C18 C19 C20 123(1) yes
C19 C20 C21 119(1) yes
C16 C21 C20 121(1) yes

loop_
_geom_bond_atom_site_label_1
_geom_bond_atom_site_label_2
_geom_bond_distance
_geom_bond_publ_flag
S1 C7 1.76(1) yes
S1 C8 1.753(9) yes
O1 C15 1.23(1) yes
O2 C7 1.20(1) yes
C1 C2 1.43(1) yes
C1 C6 1.40(1) yes
C1 C7 1.48(1) yes
C2 C3 1.38(1) yes
C2 C15 1.47(1) yes
C3 C4 1.37(1) yes
C4 C5 1.38(2) yes
C5 C6 1.35(1) yes
C8 C9 1.41(1) yes
C8 C13 1.33(1) yes
C9 C10 1.39(1) yes
C9 C14 1.49(2) yes
C10 C11 1.37(1) yes
C11 C12 1.36(2) yes
C12 C13 1.43(2) yes
C15 C16 1.47(1) yes
C16 C17 1.35(1) yes
C16 C21 1.39(1) yes
C17 C18 1.42(2) yes
C18 C19 1.40(2) yes
C19 C20 1.31(2) yes
C20 C21 1.34(2) yes
